data_7248566
loop_
_publ_author_name
'Zhu, Yujun'
'Liu, Ruoxi'
'Wang, Leyao'
'Chen, Chen'
'Zhao, Yupei'
'Guo, Wei'
'Zhang, Zhihui'

_publ_section_title
;
 Ciprofloxacin salts of benzene mono/di-carboxylate: crystal structures
 and the improvement of solubility
;
_journal_issue 20
_journal_name_full CrystEngComm
_journal_page_first 2662
_journal_page_last 2672
_journal_paper_doi 10.1039/D4CE00213J
_journal_volume 26
_journal_year 2024
_chemical_formula_moiety 'C17 H19 F N3 O3, 0.5(C8 H4 O4), 3(H2 O)'
_chemical_formula_sum 'C21 H27 F N3 O8'
_chemical_formula_weight 468.45
_space_group_crystal_system triclinic
_space_group_IT_number 2
_space_group_name_Hall '-P 1'
_space_group_name_H-M_alt 'P -1'
_atom_sites_solution_hydrogens mixed
_atom_sites_solution_primary dual
_audit_creation_date 2024-04-01
_audit_creation_method
;
Olex2 1.5
(compiled 2024.02.16 svn.r378c4104 for OlexSys, GUI svn.r6928)
;
_audit_update_record
;
2024-04-04 deposited with the CCDC.	2024-04-29 downloaded from the CCDC.
;
_cell_angle_alpha 95.552(8)
_cell_angle_beta 98.490(8)
_cell_angle_gamma 92.972(8)
_cell_formula_units_Z 2
_cell_length_a 7.311(2)
_cell_length_b 11.567(4)
_cell_length_c 13.026(4)
_cell_measurement_reflns_used 1224
_cell_measurement_temperature 296(2)
_cell_measurement_theta_max 26.01
_cell_measurement_theta_min 2.25
_cell_volume 1081.9(6)
_computing_cell_refinement 'Bruker SAINT'
_computing_data_collection 'Bruker APEX2'
_computing_data_reduction 'Bruker SAINT'
_computing_molecular_graphics 'Olex2 1.5 (Dolomanov et al., 2009)'
_computing_publication_material 'Olex2 1.5 (Dolomanov et al., 2009)'
_computing_structure_refinement 'SHELXL 2018/3 (Sheldrick, 2015)'
_computing_structure_solution 'SHELXT  (Sheldrick, 2015)'
_diffrn_ambient_temperature 296.15
_diffrn_measured_fraction_theta_full 0.992
_diffrn_measured_fraction_theta_max 0.992
_diffrn_measurement_device_type 'Bruker APEX-II CCD'
_diffrn_measurement_method '\f and \w scans'
_diffrn_radiation_type MoK\a
_diffrn_radiation_wavelength 0.71073
_diffrn_reflns_av_R_equivalents 0.0351
_diffrn_reflns_av_unetI/netI 0.0702
_diffrn_reflns_Laue_measured_fraction_full 0.992
_diffrn_reflns_Laue_measured_fraction_max 0.992
_diffrn_reflns_limit_h_max 8
_diffrn_reflns_limit_h_min -8
_diffrn_reflns_limit_k_max 13
_diffrn_reflns_limit_k_min -13
_diffrn_reflns_limit_l_max 12
_diffrn_reflns_limit_l_min -15
_diffrn_reflns_number 6128
_diffrn_reflns_point_group_measured_fraction_full 0.992
_diffrn_reflns_point_group_measured_fraction_max 0.992
_diffrn_reflns_theta_full 25.000
_diffrn_reflns_theta_max 25.000
_diffrn_reflns_theta_min 1.590
_exptl_absorpt_coefficient_mu 0.116
_exptl_absorpt_correction_T_max 0.8915
_exptl_absorpt_correction_T_min 0.7426
_exptl_absorpt_correction_type multi-scan
_exptl_absorpt_process_details SADABS
_exptl_crystal_colour colourless
_exptl_crystal_colour_primary colourless
_exptl_crystal_density_diffrn 1.438
_exptl_crystal_description BLOCK
_exptl_crystal_F_000 494
_exptl_crystal_size_max 0.22
_exptl_crystal_size_mid 0.18
_exptl_crystal_size_min 0.15
_refine_diff_density_max 0.411
_refine_diff_density_min -0.450
_refine_diff_density_rms 0.118
_refine_ls_extinction_method none
_refine_ls_goodness_of_fit_ref 1.025
_refine_ls_hydrogen_treatment constr
_refine_ls_matrix_type full
_refine_ls_number_parameters 308
_refine_ls_number_reflns 3786
_refine_ls_number_restraints 1
_refine_ls_restrained_S_all 1.024
_refine_ls_R_factor_all 0.1039
_refine_ls_R_factor_gt 0.0588
_refine_ls_shift/su_max 0.000
_refine_ls_shift/su_mean 0.000
_refine_ls_structure_factor_coef Fsqd
_refine_ls_weighting_details 'w=1/[\s^2^(Fo^2^)+(0.1638P)^2^] where P=(Fo^2^+2Fc^2^)/3'
_refine_ls_weighting_scheme calc
_refine_ls_wR_factor_gt 0.1749
_refine_ls_wR_factor_ref 0.2561
_reflns_Friedel_coverage 0.000
_reflns_number_gt 2347
_reflns_number_total 3786
_reflns_threshold_expression 'I > 2\s(I)'
_cod_data_source_file d4ce00213j2.cif
_cod_data_source_block 3
_cod_depositor_comments 'Adding full bibliography for 7248565--7248569.cif.'
_cod_original_cell_volume 1082.0(6)
_cod_database_code 7248566
_shelx_shelxl_version_number 2018/3
_shelx_space_group_comment
;
The symmetry employed for this shelxl refinement is uniquely defined
by the following loop, which should always be used as a source of
symmetry information in preference to the above space-group names.
They are only intended as comments.
;
_shelx_estimated_absorpt_t_max 0.983
_shelx_estimated_absorpt_t_min 0.975
_olex2_refinement_description
;
1. Fixed Uiso
 At 1.2 times of:
  All C(H) groups, All C(H,H) groups, All N(H,H) groups
 At 1.5 times of:
  All O(H) groups, All O(H,H) groups
2. Restrained distances
 O7-O8_$1
 2.771 with sigma of 0.005
3.a Free rotating group:
 O6(H6A,H6B), O7(H7A,H7B), O8(H8A,H8B)
3.b Ternary CH refined with riding coordinates:
 C15(H15)
3.c Secondary CH2 refined with riding coordinates:
 C1(H1A,H1B), C2(H2A,H2B), C3(H3A,H3B), C4(H4A,H4B), C16(H16A,H16B), C17(H17A,
 H17B), N1(H1C,H1D)
3.d Aromatic/amide H refined with riding coordinates:
 C7(H7), C10(H10), C11(H11), C18(H18), C20(H20)
3.e Idealised tetrahedral OH refined as rotating group:
 O2(H2)
;
_olex2_submission_special_instructions 'No special instructions were received'

loop_
_space_group_symop_operation_xyz
'x, y, z'
'-x, -y, -z'

loop_
_atom_site_label
_atom_site_type_symbol
_atom_site_fract_x
_atom_site_fract_y
_atom_site_fract_z
_atom_site_U_iso_or_equiv
_atom_site_adp_type
_atom_site_occupancy
_atom_site_site_symmetry_order
_atom_site_calc_flag
_atom_site_refinement_flags_posn
_atom_site_refinement_flags_adp
_atom_site_refinement_flags_occupancy
_atom_site_disorder_assembly
_atom_site_disorder_group
C1 C 0.0531(6) 0.9010(3) 0.8311(3) 0.0429(10) Uani 1 1 d . . . . .
H1A H -0.078961 0.900050 0.806557 0.052 Uiso 1 1 calc R U . . .
H1B H 0.070176 0.894291 0.905482 0.052 Uiso 1 1 calc R U . . .
C2 C 0.1320(6) 0.7986(3) 0.7759(3) 0.0365(9) Uani 1 1 d . . . . .
H2A H 0.259858 0.793309 0.807061 0.044 Uiso 1 1 calc R U . . .
H2B H 0.062679 0.727390 0.784737 0.044 Uiso 1 1 calc R U . . .
C3 C 0.2134(6) 0.9220(3) 0.6464(3) 0.0372(9) Uani 1 1 d . . . . .
H3A H 0.202076 0.928260 0.572015 0.045 Uiso 1 1 calc R U . . .
H3B H 0.344229 0.925122 0.674485 0.045 Uiso 1 1 calc R U . . .
C4 C 0.1255(6) 1.0212(3) 0.6978(3) 0.0424(10) Uani 1 1 d . . . . .
H4A H 0.184933 1.094320 0.685133 0.051 Uiso 1 1 calc R U . . .
H4B H -0.004620 1.019404 0.668463 0.051 Uiso 1 1 calc R U . . .
C5 C 0.1653(5) 0.7100(3) 0.6042(3) 0.0254(8) Uani 1 1 d . . . . .
C6 C 0.1493(5) 0.7055(3) 0.4942(3) 0.0275(8) Uani 1 1 d . . . . .
C7 C 0.1889(5) 0.6110(3) 0.4333(3) 0.0271(8) Uani 1 1 d . . . . .
H7 H 0.180154 0.613045 0.361532 0.033 Uiso 1 1 calc R U . . .
C8 C 0.2432(5) 0.5097(3) 0.4783(3) 0.0275(8) Uani 1 1 d . . . . .
C9 C 0.2553(5) 0.5101(3) 0.5863(3) 0.0260(8) Uani 1 1 d . . . . .
C10 C 0.2179(5) 0.6094(3) 0.6476(3) 0.0259(8) Uani 1 1 d . . . . .
H10 H 0.228467 0.608094 0.719454 0.031 Uiso 1 1 calc R U . . .
C11 C 0.3309(5) 0.3131(3) 0.5745(3) 0.0305(9) Uani 1 1 d . . . . .
H11 H 0.357690 0.246706 0.607223 0.037 Uiso 1 1 calc R U . . .
C12 C 0.3208(5) 0.3063(3) 0.4683(3) 0.0287(8) Uani 1 1 d . . . . .
C13 C 0.2798(5) 0.4064(3) 0.4138(3) 0.0278(8) Uani 1 1 d . . . . .
C14 C 0.3450(5) 0.1924(3) 0.4106(3) 0.0361(9) Uani 1 1 d . . . . .
C15 C 0.2919(5) 0.4037(3) 0.7441(3) 0.0334(9) Uani 1 1 d . . . . .
H15 H 0.166065 0.393009 0.760646 0.040 Uiso 1 1 calc R U . . .
C16 C 0.4272(6) 0.4737(4) 0.8260(3) 0.0438(11) Uani 1 1 d . . . . .
H16A H 0.382656 0.505535 0.888746 0.053 Uiso 1 1 calc R U . . .
H16B H 0.522774 0.522261 0.803556 0.053 Uiso 1 1 calc R U . . .
C17 C 0.4362(7) 0.3445(4) 0.8085(3) 0.0507(12) Uani 1 1 d . . . . .
H17A H 0.537304 0.314901 0.775417 0.061 Uiso 1 1 calc R U . . .
H17B H 0.397185 0.298174 0.860608 0.061 Uiso 1 1 calc R U . . .
C18 C -0.0738(5) 0.5907(3) -0.0496(3) 0.0339(9) Uani 1 1 d . . . . .
H18 H -0.123215 0.651863 -0.083364 0.041 Uiso 1 1 calc R U . . .
C19 C 0.0097(5) 0.6106(3) 0.0538(3) 0.0278(8) Uani 1 1 d . . . . .
C20 C 0.0840(5) 0.5181(3) 0.1021(3) 0.0323(9) Uani 1 1 d . . . . .
H20 H 0.141557 0.530311 0.171226 0.039 Uiso 1 1 calc R U . . .
C21 C 0.0220(5) 0.7311(3) 0.1128(3) 0.0304(9) Uani 1 1 d . . . . .
F1 F 0.0826(3) 0.79633(18) 0.44633(16) 0.0414(6) Uani 1 1 d . . . . .
N1 N 0.1443(5) 1.0130(3) 0.8120(3) 0.0374(8) Uani 1 1 d . . . . .
H1C H 0.263677 1.017086 0.839417 0.045 Uiso 1 1 calc R U . . .
H1D H 0.091767 1.072152 0.842484 0.045 Uiso 1 1 calc R U . . .
N2 N 0.1236(4) 0.8103(3) 0.6639(2) 0.0310(7) Uani 1 1 d . . . . .
N3 N 0.3046(4) 0.4097(2) 0.6335(2) 0.0279(7) Uani 1 1 d . . . . .
O1 O 0.2727(4) 0.4049(2) 0.31645(19) 0.0388(7) Uani 1 1 d . . . . .
O2 O 0.3560(4) 0.1950(2) 0.3104(2) 0.0469(8) Uani 1 1 d . . . . .
H2 H 0.323996 0.257757 0.292073 0.070 Uiso 1 1 calc R U . . .
O3 O 0.3578(5) 0.1021(2) 0.4508(2) 0.0527(8) Uani 1 1 d . . . . .
O4 O -0.0484(5) 0.8117(2) 0.0641(2) 0.0508(8) Uani 1 1 d . . . . .
O5 O 0.0946(4) 0.7433(2) 0.2067(2) 0.0446(8) Uani 1 1 d . . . . .
O6 O 0.3837(4) 0.8926(3) 0.3068(3) 0.0589(9) Uani 1 1 d G . . . .
H6A H 0.286516 0.848009 0.285836 0.088 Uiso 1 1 d G U . . .
H6B H 0.352054 0.942065 0.352459 0.088 Uiso 1 1 d G U . . .
O7 O 0.4078(6) 0.1743(3) 0.0477(3) 0.0934(14) Uani 1 1 d DG . . . .
H7A H 0.397692 0.107913 0.069862 0.140 Uiso 1 1 d G U . . .
H7B H 0.302041 0.182010 0.012891 0.140 Uiso 1 1 d G U . . .
O8 O 0.4688(5) 0.9619(3) 0.1236(3) 0.0651(10) Uani 1 1 d G . . . .
H8A H 0.420651 0.948731 0.177175 0.098 Uiso 1 1 d G U . . .
H8B H 0.419973 0.908303 0.076840 0.098 Uiso 1 1 d G U . . .

loop_
_atom_site_aniso_label
_atom_site_aniso_U_11
_atom_site_aniso_U_22
_atom_site_aniso_U_33
_atom_site_aniso_U_23
_atom_site_aniso_U_13
_atom_site_aniso_U_12
C1 0.059(3) 0.035(2) 0.037(2) -0.0035(17) 0.018(2) 0.005(2)
C2 0.054(3) 0.026(2) 0.031(2) 0.0018(15) 0.0111(18) 0.0052(17)
C3 0.047(2) 0.025(2) 0.041(2) 0.0025(16) 0.0121(19) 0.0041(17)
C4 0.055(3) 0.026(2) 0.047(3) 0.0046(17) 0.009(2) 0.0072(18)
C5 0.0230(17) 0.0209(18) 0.031(2) -0.0002(14) 0.0035(15) -0.0013(14)
C6 0.0304(19) 0.0200(18) 0.032(2) 0.0075(14) 0.0020(15) 0.0033(14)
C7 0.0282(19) 0.0288(19) 0.0223(18) -0.0018(14) 0.0007(15) 0.0010(15)
C8 0.0221(17) 0.0280(19) 0.033(2) 0.0062(15) 0.0055(15) 0.0016(14)
C9 0.0222(18) 0.0272(19) 0.0285(19) 0.0035(14) 0.0020(14) 0.0059(14)
C10 0.0315(19) 0.0188(18) 0.0264(18) -0.0011(14) 0.0040(15) 0.0009(14)
C11 0.032(2) 0.0192(18) 0.041(2) 0.0032(15) 0.0066(17) 0.0027(15)
C12 0.0264(19) 0.0224(19) 0.037(2) -0.0021(15) 0.0071(16) 0.0008(15)
C13 0.0216(17) 0.036(2) 0.0247(19) -0.0007(15) 0.0023(14) 0.0043(15)
C14 0.038(2) 0.029(2) 0.040(2) -0.0080(17) 0.0070(18) 0.0072(17)
C15 0.036(2) 0.039(2) 0.029(2) 0.0113(16) 0.0103(17) 0.0074(17)
C16 0.050(3) 0.051(3) 0.030(2) 0.0029(18) 0.0026(19) 0.012(2)
C17 0.069(3) 0.050(3) 0.039(2) 0.019(2) 0.011(2) 0.024(2)
C18 0.043(2) 0.032(2) 0.027(2) 0.0045(15) 0.0016(17) 0.0135(17)
C19 0.0309(19) 0.0249(19) 0.0262(19) -0.0059(14) 0.0058(15) 0.0016(15)
C20 0.036(2) 0.035(2) 0.0243(19) -0.0025(15) 0.0000(16) 0.0080(16)
C21 0.037(2) 0.0195(19) 0.036(2) -0.0053(15) 0.0154(17) -0.0005(15)
F1 0.0571(15) 0.0367(13) 0.0323(12) 0.0110(9) 0.0023(11) 0.0197(11)
N1 0.0389(18) 0.0282(18) 0.045(2) -0.0038(14) 0.0066(15) 0.0092(14)
N2 0.0372(18) 0.0285(17) 0.0281(17) 0.0028(13) 0.0062(14) 0.0073(14)
N3 0.0287(16) 0.0266(16) 0.0295(16) 0.0056(12) 0.0043(13) 0.0058(13)
O1 0.0522(17) 0.0374(16) 0.0281(15) 0.0001(11) 0.0103(13) 0.0100(13)
O2 0.0592(19) 0.0403(18) 0.0412(18) -0.0072(12) 0.0102(15) 0.0167(15)
O3 0.075(2) 0.0286(16) 0.0542(19) -0.0034(13) 0.0097(16) 0.0137(15)
O4 0.076(2) 0.0347(16) 0.0429(17) 0.0010(13) 0.0112(15) 0.0189(15)
O5 0.0581(19) 0.0381(16) 0.0325(16) -0.0095(12) 0.0007(14) -0.0030(13)
O6 0.055(2) 0.060(2) 0.059(2) -0.0174(16) 0.0181(17) -0.0016(16)
O7 0.110(4) 0.097(3) 0.069(3) 0.018(2) -0.014(2) 0.032(3)
O8 0.065(2) 0.074(3) 0.056(2) 0.0038(18) 0.0105(19) 0.0072(18)

loop_
_atom_type_symbol
_atom_type_description
_atom_type_scat_dispersion_real
_atom_type_scat_dispersion_imag
_atom_type_scat_source
C C 0.0033 0.0016 'International Tables Vol C Tables 4.2.6.8 and 6.1.1.4'
H H 0.0000 0.0000 'International Tables Vol C Tables 4.2.6.8 and 6.1.1.4'
N N 0.0061 0.0033 'International Tables Vol C Tables 4.2.6.8 and 6.1.1.4'
O O 0.0106 0.0060 'International Tables Vol C Tables 4.2.6.8 and 6.1.1.4'
F F 0.0171 0.0103 'International Tables Vol C Tables 4.2.6.8 and 6.1.1.4'

loop_
_geom_angle_atom_site_label_1
_geom_angle_atom_site_label_2
_geom_angle_atom_site_label_3
_geom_angle
_geom_angle_site_symmetry_1
_geom_angle_site_symmetry_3
_geom_angle_publ_flag
H1A C1 H1B 108.0 . . ?
C2 C1 H1A 109.4 . . ?
C2 C1 H1B 109.4 . . ?
N1 C1 H1A 109.4 . . ?
N1 C1 H1B 109.4 . . ?
N1 C1 C2 111.3(3) . . ?
C1 C2 H2A 109.4 . . ?
C1 C2 H2B 109.4 . . ?
H2A C2 H2B 108.0 . . ?
N2 C2 C1 111.2(3) . . ?
N2 C2 H2A 109.4 . . ?
N2 C2 H2B 109.4 . . ?
H3A C3 H3B 108.1 . . ?
C4 C3 H3A 109.6 . . ?
C4 C3 H3B 109.6 . . ?
N2 C3 H3A 109.6 . . ?
N2 C3 H3B 109.6 . . ?
N2 C3 C4 110.4(3) . . ?
C3 C4 H4A 109.7 . . ?
C3 C4 H4B 109.7 . . ?
H4A C4 H4B 108.2 . . ?
N1 C4 C3 109.9(3) . . ?
N1 C4 H4A 109.7 . . ?
N1 C4 H4B 109.7 . . ?
C10 C5 C6 116.1(3) . . ?
C10 C5 N2 123.0(3) . . ?
N2 C5 C6 120.8(3) . . ?
C7 C6 C5 123.0(3) . . ?
F1 C6 C5 119.1(3) . . ?
F1 C6 C7 117.8(3) . . ?
C6 C7 H7 119.9 . . ?
C6 C7 C8 120.3(3) . . ?
C8 C7 H7 119.9 . . ?
C7 C8 C13 120.9(3) . . ?
C9 C8 C7 118.1(3) . . ?
C9 C8 C13 120.9(3) . . ?
C8 C9 C10 120.5(3) . . ?
C8 C9 N3 119.7(3) . . ?
C10 C9 N3 119.8(3) . . ?
C5 C10 C9 121.9(3) . . ?
C5 C10 H10 119.0 . . ?
C9 C10 H10 119.0 . . ?
C12 C11 H11 118.2 . . ?
N3 C11 H11 118.2 . . ?
N3 C11 C12 123.6(3) . . ?
C11 C12 C13 120.4(3) . . ?
C11 C12 C14 118.6(3) . . ?
C13 C12 C14 121.0(3) . . ?
C12 C13 C8 115.5(3) . . ?
O1 C13 C8 121.9(3) . . ?
O1 C13 C12 122.6(3) . . ?
O2 C14 C12 115.3(3) . . ?
O3 C14 C12 123.8(4) . . ?
O3 C14 O2 120.9(3) . . ?
C16 C15 H15 115.5 . . ?
C16 C15 C17 60.5(3) . . ?
C17 C15 H15 115.5 . . ?
N3 C15 H15 115.5 . . ?
N3 C15 C16 120.2(3) . . ?
N3 C15 C17 118.7(3) . . ?
C15 C16 H16A 117.8 . . ?
C15 C16 H16B 117.8 . . ?
C15 C16 C17 59.8(3) . . ?
H16A C16 H16B 114.9 . . ?
C17 C16 H16A 117.8 . . ?
C17 C16 H16B 117.8 . . ?
C15 C17 C16 59.8(3) . . ?
C15 C17 H17A 117.8 . . ?
C15 C17 H17B 117.8 . . ?
C16 C17 H17A 117.8 . . ?
C16 C17 H17B 117.8 . . ?
H17A C17 H17B 114.9 . . ?
C19 C18 H18 119.8 . . ?
C20 C18 H18 119.8 2_565 . ?
C20 C18 C19 120.5(3) 2_565 . ?
C18 C19 C20 118.6(3) . . ?
C18 C19 C21 120.9(3) . . ?
C20 C19 C21 120.5(3) . . ?
C18 C20 C19 120.9(3) 2_565 . ?
C18 C20 H20 119.5 2_565 . ?
C19 C20 H20 119.5 . . ?
O4 C21 C19 117.3(3) . . ?
O5 C21 C19 118.1(3) . . ?
O5 C21 O4 124.6(3) . . ?
C1 N1 C4 109.5(3) . . ?
C1 N1 H1C 109.8 . . ?
C1 N1 H1D 109.8 . . ?
C4 N1 H1C 109.8 . . ?
C4 N1 H1D 109.8 . . ?
H1C N1 H1D 108.2 . . ?
C2 N2 C3 111.5(3) . . ?
C5 N2 C2 114.5(3) . . ?
C5 N2 C3 117.2(3) . . ?
C9 N3 C15 119.9(3) . . ?
C11 N3 C9 119.8(3) . . ?
C11 N3 C15 119.3(3) . . ?
C14 O2 H2 109.5 . . ?
H6A O6 H6B 104.5 . . ?
H7A O7 H7B 104.5 . . ?
H8A O8 H8B 104.5 . . ?

loop_
_geom_bond_atom_site_label_1
_geom_bond_atom_site_label_2
_geom_bond_distance
_geom_bond_site_symmetry_2
_geom_bond_publ_flag
C1 H1A 0.9700 . ?
C1 H1B 0.9700 . ?
C1 C2 1.511(5) . ?
C1 N1 1.486(5) . ?
C2 H2A 0.9700 . ?
C2 H2B 0.9700 . ?
C2 N2 1.471(5) . ?
C3 H3A 0.9700 . ?
C3 H3B 0.9700 . ?
C3 C4 1.495(5) . ?
C3 N2 1.471(5) . ?
C4 H4A 0.9700 . ?
C4 H4B 0.9700 . ?
C4 N1 1.486(5) . ?
C5 C6 1.416(5) . ?
C5 C10 1.389(5) . ?
C5 N2 1.406(4) . ?
C6 C7 1.357(5) . ?
C6 F1 1.350(4) . ?
C7 H7 0.9300 . ?
C7 C8 1.410(5) . ?
C8 C9 1.396(5) . ?
C8 C13 1.452(5) . ?
C9 C10 1.397(5) . ?
C9 N3 1.405(4) . ?
C10 H10 0.9300 . ?
C11 H11 0.9300 . ?
C11 C12 1.369(5) . ?
C11 N3 1.333(4) . ?
C12 C13 1.439(5) . ?
C12 C14 1.483(5) . ?
C13 O1 1.259(4) . ?
C14 O2 1.323(5) . ?
C14 O3 1.215(5) . ?
C15 H15 0.9800 . ?
C15 C16 1.487(6) . ?
C15 C17 1.487(5) . ?
C15 N3 1.466(4) . ?
C16 H16A 0.9700 . ?
C16 H16B 0.9700 . ?
C16 C17 1.497(6) . ?
C17 H17A 0.9700 . ?
C17 H17B 0.9700 . ?
C18 H18 0.9300 . ?
C18 C19 1.386(5) . ?
C18 C20 1.366(5) 2_565 ?
C19 C20 1.387(5) . ?
C19 C21 1.517(5) . ?
C20 H20 0.9300 . ?
C21 O4 1.267(4) . ?
C21 O5 1.251(5) . ?
N1 H1C 0.8900 . ?
N1 H1D 0.8900 . ?
O2 H2 0.8200 . ?
O6 H6A 0.8500 . ?
O6 H6B 0.8501 . ?
O7 H7A 0.8501 . ?
O7 H7B 0.8501 . ?
O8 H8A 0.8500 . ?
O8 H8B 0.8498 . ?

loop_
_geom_hbond_atom_site_label_D
_geom_hbond_atom_site_label_H
_geom_hbond_atom_site_label_A
_geom_hbond_distance_DH
_geom_hbond_distance_HA
_geom_hbond_distance_DA
_geom_hbond_angle_DHA
_geom_hbond_site_symmetry_A
_geom_hbond_publ_flag
C3 H3A F1 0.97 2.17 2.864(5) 126.9 . yes
N1 H1C O8 0.89 1.94 2.821(5) 169.7 2_676 yes
N1 H1D O4 0.89 1.80 2.656(4) 161.5 2_576 yes
O2 H2 O1 0.82 1.77 2.530(4) 153.2 . yes
O6 H6A O5 0.85 1.91 2.743(4) 165.5 . yes
O7 H7A O8 0.85 1.96 2.769(4) 159.8 1_545 yes
O7 H7B O4 0.85 1.98 2.830(5) 175.4 2_565 yes
O8 H8A O6 0.85 1.92 2.736(5) 161.3 . yes
O8 H8B O7 0.85 2.36 2.887(6) 120.8 2_665 yes

loop_
_geom_torsion_atom_site_label_1
_geom_torsion_atom_site_label_2
_geom_torsion_atom_site_label_3
_geom_torsion_atom_site_label_4
_geom_torsion
_geom_torsion_site_symmetry_1
_geom_torsion_site_symmetry_2
_geom_torsion_site_symmetry_3
_geom_torsion_site_symmetry_4
_geom_torsion_publ_flag
C1 C2 N2 C3 54.2(4) . . . . ?
C1 C2 N2 C5 -169.8(3) . . . . ?
C2 C1 N1 C4 56.5(4) . . . . ?
C3 C4 N1 C1 -59.4(4) . . . . ?
C4 C3 N2 C2 -57.4(4) . . . . ?
C4 C3 N2 C5 168.0(3) . . . . ?
C5 C6 C7 C8 2.1(5) . . . . ?
C6 C5 C10 C9 0.9(5) . . . . ?
C6 C5 N2 C2 175.3(3) . . . . ?
C6 C5 N2 C3 -51.4(5) . . . . ?
C6 C7 C8 C9 -0.2(5) . . . . ?
C6 C7 C8 C13 177.9(3) . . . . ?
C7 C8 C9 C10 -1.2(5) . . . . ?
C7 C8 C9 N3 178.5(3) . . . . ?
C7 C8 C13 C12 -175.6(3) . . . . ?
C7 C8 C13 O1 3.2(5) . . . . ?
C8 C9 C10 C5 0.8(5) . . . . ?
C8 C9 N3 C11 -3.1(5) . . . . ?
C8 C9 N3 C15 -171.3(3) . . . . ?
C9 C8 C13 C12 2.5(5) . . . . ?
C9 C8 C13 O1 -178.8(3) . . . . ?
C10 C5 C6 C7 -2.3(5) . . . . ?
C10 C5 C6 F1 174.0(3) . . . . ?
C10 C5 N2 C2 -2.6(5) . . . . ?
C10 C5 N2 C3 130.7(4) . . . . ?
C10 C9 N3 C11 176.5(3) . . . . ?
C10 C9 N3 C15 8.4(5) . . . . ?
C11 C12 C13 C8 -2.7(5) . . . . ?
C11 C12 C13 O1 178.5(3) . . . . ?
C11 C12 C14 O2 -172.1(3) . . . . ?
C11 C12 C14 O3 6.5(6) . . . . ?
C12 C11 N3 C9 3.0(5) . . . . ?
C12 C11 N3 C15 171.2(3) . . . . ?
C13 C8 C9 C10 -179.3(3) . . . . ?
C13 C8 C9 N3 0.3(5) . . . . ?
C13 C12 C14 O2 10.4(5) . . . . ?
C13 C12 C14 O3 -171.0(4) . . . . ?
C14 C12 C13 C8 174.7(3) . . . . ?
C14 C12 C13 O1 -4.0(5) . . . . ?
C16 C15 N3 C9 -72.1(4) . . . . ?
C16 C15 N3 C11 119.7(4) . . . . ?
C17 C15 N3 C9 -142.7(4) . . . . ?
C17 C15 N3 C11 49.1(5) . . . . ?
C18 C19 C20 C18 -0.7(6) . . . 2_565 ?
C18 C19 C21 O4 0.7(5) . . . . ?
C18 C19 C21 O5 178.2(3) . . . . ?
C20 C18 C19 C20 0.6(6) 2_565 . . . ?
C20 C18 C19 C21 179.9(3) 2_565 . . . ?
C20 C19 C21 O4 179.9(3) . . . . ?
C20 C19 C21 O5 -2.6(5) . . . . ?
C21 C19 C20 C18 -179.9(3) . . . 2_565 ?
F1 C6 C7 C8 -174.3(3) . . . . ?
N1 C1 C2 N2 -54.1(5) . . . . ?
N2 C3 C4 N1 59.9(4) . . . . ?
N2 C5 C6 C7 179.6(3) . . . . ?
N2 C5 C6 F1 -4.0(5) . . . . ?
N2 C5 C10 C9 178.8(3) . . . . ?
N3 C9 C10 C5 -178.8(3) . . . . ?
N3 C11 C12 C13 0.0(5) . . . . ?
N3 C11 C12 C14 -177.5(3) . . . . ?
N3 C15 C16 C17 -108.0(4) . . . . ?
N3 C15 C17 C16 110.4(4) . . . . ?
